data_4516979
loop_
_publ_author_name
'Sampson, Jessica'
'Choi, Gyeongshin'
'Akhtar, Muhammed Naseem'
'Jaseer, E. A.'
'Theravalappil, Rajesh'
'Garcia, Nestor'
'Agapie, Theodor'

_publ_section_title
;
 Early Metal Di(pyridyl) Pyrrolide Complexes with Second Coordination
 Sphere Arene-\p Interactions: Ligand Binding and Ethylene Polymerization.
;
_journal_issue 14
_journal_name_full 'ACS omega'
_journal_page_first 15879
_journal_page_last 15892
_journal_paper_doi 10.1021/acsomega.9b01788
_journal_volume 4
_journal_year 2019
_chemical_formula_moiety 'C80 H78 N5 Si2 Y'
_chemical_formula_sum 'C80 H78 N5 Si2 Y'
_chemical_formula_weight 1254.56
_space_group_crystal_system monoclinic
_space_group_IT_number 14
_space_group_name_Hall '-P 2yn'
_space_group_name_H-M_alt 'P 1 21/n 1'
_atom_sites_solution_hydrogens geom
_atom_sites_solution_primary dual
_audit_creation_date 2019-02-19
_audit_creation_method
;
Olex2 1.2
(compiled 2018.05.29 svn.r3508 for OlexSys, GUI svn.r5506)
;
_cell_angle_alpha 90
_cell_angle_beta 90.137(3)
_cell_angle_gamma 90
_cell_formula_units_Z 4
_cell_length_a 12.1287(7)
_cell_length_b 22.4625(13)
_cell_length_c 24.6736(14)
_cell_measurement_reflns_used 9389
_cell_measurement_temperature 100(2)
_cell_measurement_theta_max 79.22
_cell_measurement_theta_min 4.06
_cell_volume 6722.1(7)
_computing_cell_refinement 'SAINT V8.38A (?, 2016)'
_computing_data_reduction 'SAINT V8.38A (?, 2016)'
_computing_molecular_graphics 'Olex2 (Dolomanov et al., 2009)'
_computing_publication_material 'Olex2 (Dolomanov et al., 2009)'
_computing_structure_refinement 'ShelXL (Sheldrick, 2015)'
_computing_structure_solution 'XT (Sheldrick, 2015)'
_diffrn_ambient_temperature 100.02
_diffrn_detector 'CPAD Area Detector'
_diffrn_detector_area_resol_mean 7.69
_diffrn_detector_type 'Bruker PHOTON II'
_diffrn_measured_fraction_theta_full 1.000
_diffrn_measured_fraction_theta_max 0.989
_diffrn_measurement_device '\k-geometry diffractometer'
_diffrn_measurement_device_type 'Bruker D8 VENTURE'
_diffrn_measurement_method '\f and \w scans'
_diffrn_radiation_monochromator 'multilayer mirrors'
_diffrn_radiation_type CuK\a
_diffrn_radiation_wavelength 1.54178
_diffrn_reflns_av_R_equivalents 0.0598
_diffrn_reflns_av_unetI/netI 0.0293
_diffrn_reflns_Laue_measured_fraction_full 1.000
_diffrn_reflns_Laue_measured_fraction_max 0.989
_diffrn_reflns_limit_h_max 14
_diffrn_reflns_limit_h_min -15
_diffrn_reflns_limit_k_max 27
_diffrn_reflns_limit_k_min -28
_diffrn_reflns_limit_l_max 31
_diffrn_reflns_limit_l_min -31
_diffrn_reflns_number 114566
_diffrn_reflns_point_group_measured_fraction_full 1.000
_diffrn_reflns_point_group_measured_fraction_max 0.989
_diffrn_reflns_theta_full 67.679
_diffrn_reflns_theta_max 79.873
_diffrn_reflns_theta_min 1.967
_diffrn_source 'microfocus sealed tube'
_diffrn_source_current 1
_diffrn_source_power 0.05
_diffrn_source_type 'Incoatec I\mS HB'
_diffrn_source_voltage 50
_diffrn_standards_number 0
_exptl_absorpt_coefficient_mu 1.925
_exptl_absorpt_correction_T_max 0.7543
_exptl_absorpt_correction_T_min 0.5634
_exptl_absorpt_correction_type multi-scan
_exptl_absorpt_process_details
'SADABS-2016/2 (Bruker,2016/2) was used for absorption correction. wR2(int) was 0.1325 before and 0.1131 after correction. The Ratio of minimum to maximum transmission is 0.7208. The \l/2 correction factor is Not present.'
_exptl_crystal_colour yellow
_exptl_crystal_colour_primary yellow
_exptl_crystal_density_diffrn 1.240
_exptl_crystal_description block
_exptl_crystal_F_000 2640
_exptl_crystal_size_max 0.2
_exptl_crystal_size_mid 0.19
_exptl_crystal_size_min 0.1
_refine_diff_density_max 1.082
_refine_diff_density_min -0.709
_refine_diff_density_rms 0.064
_refine_ls_extinction_method none
_refine_ls_goodness_of_fit_ref 1.023
_refine_ls_hydrogen_treatment constr
_refine_ls_matrix_type full
_refine_ls_number_parameters 806
_refine_ls_number_reflns 14399
_refine_ls_number_restraints 0
_refine_ls_restrained_S_all 1.023
_refine_ls_R_factor_all 0.0443
_refine_ls_R_factor_gt 0.0421
_refine_ls_shift/su_max 0.003
_refine_ls_shift/su_mean 0.000
_refine_ls_structure_factor_coef Fsqd
_refine_ls_weighting_details 'w=1/[\s^2^(Fo^2^)+(0.0364P)^2^+11.7172P] where P=(Fo^2^+2Fc^2^)/3'
_refine_ls_weighting_scheme calc
_refine_ls_wR_factor_gt 0.1042
_refine_ls_wR_factor_ref 0.1060
_reflns_Friedel_coverage 0.000
_reflns_number_gt 13905
_reflns_number_total 14399
_reflns_threshold_expression 'I > 2\s(I)'
_cod_data_source_file ao9b01788_si_001.cif
_cod_data_source_block DPPYInd2
_cod_database_code 4516979
_shelx_shelxl_version_number 2017/1
_shelx_space_group_comment
;
The symmetry employed for this shelxl refinement is uniquely defined
by the following loop, which should always be used as a source of
symmetry information in preference to the above space-group names.
They are only intended as comments.
;
_shelx_estimated_absorpt_t_max 0.831
_shelx_estimated_absorpt_t_min 0.699
_olex2_refinement_description
;
1. Twinned data refinement
 Scales: 0.5946(8)
 0.4054(8)
2. Fixed Uiso
 At 1.2 times of:
  All C(H) groups
 At 1.5 times of:
  All C(H,H,H) groups
3.a Ternary CH refined with riding coordinates:
 C38(H38), C35(H35), C32(H32), C57(H57), C63(H63), C60(H60)
3.b Aromatic/amide H refined with riding coordinates:
 C9(H9), C50(H50), C44(H44), C4(H4), C46(H46), C13(H13), C12(H12), C45(H45),
 C52(H52), C66(H66), C18(H18), C5(H5), C43(H43), C26(H26), C8(H8), C28(H28),
 C20(H20), C25(H25), C51(H51), C21(H21), C14(H14), C53(H53), C3(H3), C19(H19),
 C78(H78), C67(H67), C70(H70), C27(H27), C71(H71), C77(H77), C74(H74), C69(H69),
  C79(H79), C75(H75), C72(H72), C80(H80)
3.c Idealised Me refined as rotating group:
 C64(H64A,H64B,H64C), C40(H40A,H40B,H40C), C58(H58A,H58B,H58C), C36(H36A,H36B,
 H36C), C39(H39A,H39B,H39C), C37(H37A,H37B,H37C), C59(H59A,H59B,H59C), C34(H34A,
 H34B,H34C), C65(H65A,H65B,H65C), C33(H33A,H33B,H33C), C61(H61A,H61B,H61C),
 C62(H62A,H62B,H62C)
;
_olex2_submission_special_instructions 'No special instructions were received'

loop_
_space_group_symop_operation_xyz
'x, y, z'
'-x+1/2, y+1/2, -z+1/2'
'-x, -y, -z'
'x-1/2, -y-1/2, z-1/2'

loop_
_atom_site_label
_atom_site_type_symbol
_atom_site_fract_x
_atom_site_fract_y
_atom_site_fract_z
_atom_site_U_iso_or_equiv
_atom_site_adp_type
_atom_site_occupancy
_atom_site_site_symmetry_order
_atom_site_calc_flag
_atom_site_refinement_flags_posn
Y1 Y 0.23715(2) 0.74536(2) 0.20625(2) 0.01877(6) Uani 1 1 d .
Si2 Si 0.27845(8) 0.59547(4) 0.54348(3) 0.02740(18) Uani 1 1 d .
Si1 Si 0.20807(7) 0.90313(4) 0.54951(3) 0.02407(17) Uani 1 1 d .
N5 N 0.3992(2) 0.73209(12) 0.24811(11) 0.0241(5) Uani 1 1 d .
N4 N 0.0712(2) 0.75882(12) 0.24450(11) 0.0242(6) Uani 1 1 d .
N3 N 0.2061(2) 0.64584(10) 0.16198(9) 0.0196(5) Uani 1 1 d .
N1 N 0.2798(2) 0.84655(10) 0.16771(9) 0.0213(5) Uani 1 1 d .
N2 N 0.2361(2) 0.74808(10) 0.11469(8) 0.0196(4) Uani 1 1 d .
C9 C 0.2243(3) 0.72049(13) 0.02682(11) 0.0246(6) Uani 1 1 d .
H9 H 0.213187 0.696920 -0.004687 0.029 Uiso 1 1 calc R
C73 C 0.4636(2) 0.72320(12) 0.29457(14) 0.0244(6) Uani 1 1 d .
C41 C 0.2077(3) 0.59677(12) 0.24955(12) 0.0207(6) Uani 1 1 d .
C42 C 0.3126(3) 0.58717(13) 0.27270(12) 0.0222(6) Uani 1 1 d .
C29 C 0.3864(3) 0.88142(12) 0.29056(13) 0.0254(6) Uani 1 1 d .
C48 C 0.2314(3) 0.59833(12) 0.36296(11) 0.0225(6) Uani 1 1 d .
C50 C 0.0299(3) 0.61486(14) 0.37137(13) 0.0262(6) Uani 1 1 d .
H50 H 0.036141 0.616424 0.409729 0.031 Uiso 1 1 calc R
C11 C 0.1986(2) 0.64470(13) 0.10665(11) 0.0200(6) Uani 1 1 d .
C15 C 0.1939(3) 0.59393(13) 0.18921(12) 0.0221(6) Uani 1 1 d .
C31 C 0.2433(3) 0.89322(13) 0.47750(12) 0.0270(6) Uani 1 1 d .
C44 C 0.5080(3) 0.56732(16) 0.26447(15) 0.0313(7) Uani 1 1 d .
H44 H 0.570977 0.561241 0.242351 0.038 Uiso 1 1 calc R
C24 C 0.3755(3) 0.88080(13) 0.34886(13) 0.0244(6) Uani 1 1 d .
C4 C 0.3389(3) 0.95296(14) 0.11834(14) 0.0329(8) Uani 1 1 d .
H4 H 0.359957 0.989263 0.101541 0.039 Uiso 1 1 calc R
C23 C 0.2711(3) 0.89016(12) 0.37141(12) 0.0242(6) Uani 1 1 d .
C81 C 0.0434(3) 0.76317(12) 0.29830(13) 0.0235(6) Uani 1 1 d .
C47 C 0.3247(3) 0.58706(14) 0.33080(13) 0.0238(6) Uani 1 1 d .
C16 C 0.2927(3) 0.89064(13) 0.25809(12) 0.0241(6) Uani 1 1 d .
C38 C 0.2322(3) 0.98468(14) 0.56493(12) 0.0315(7) Uani 1 1 d .
H38 H 0.216518 0.990805 0.604313 0.038 Uiso 1 1 calc R
C6 C 0.2835(3) 0.85094(13) 0.11269(11) 0.0227(6) Uani 1 1 d .
C55 C 0.2444(3) 0.59981(12) 0.42084(12) 0.0242(6) Uani 1 1 d .
C46 C 0.4310(3) 0.57583(14) 0.35355(13) 0.0275(7) Uani 1 1 d .
H46 H 0.439715 0.575047 0.391821 0.033 Uiso 1 1 calc R
C13 C 0.1643(3) 0.53970(13) 0.10677(13) 0.0266(6) Uani 1 1 d .
H13 H 0.149036 0.503560 0.088211 0.032 Uiso 1 1 calc R
C12 C 0.1775(3) 0.59209(13) 0.07856(12) 0.0240(6) Uani 1 1 d .
H12 H 0.172293 0.592373 0.040135 0.029 Uiso 1 1 calc R
C45 C 0.5194(3) 0.56632(15) 0.32155(15) 0.0309(7) Uani 1 1 d .
H45 H 0.589554 0.558925 0.337401 0.037 Uiso 1 1 calc R
C49 C 0.1265(3) 0.60648(13) 0.33965(12) 0.0218(6) Uani 1 1 d .
C52 C -0.0828(3) 0.61861(14) 0.29057(15) 0.0317(7) Uani 1 1 d .
H52 H -0.153758 0.622195 0.274564 0.038 Uiso 1 1 calc R
C35 C 0.0574(3) 0.88283(17) 0.55489(14) 0.0330(7) Uani 1 1 d .
H35 H 0.018665 0.902154 0.523674 0.040 Uiso 1 1 calc R
C54 C 0.1144(3) 0.60542(12) 0.28159(12) 0.0215(6) Uani 1 1 d .
C10 C 0.2168(2) 0.70173(12) 0.08078(11) 0.0193(5) Uani 1 1 d .
C17 C 0.1881(3) 0.90015(12) 0.28043(12) 0.0240(6) Uani 1 1 d .
C66 C 0.4739(3) 0.72948(13) 0.20573(14) 0.0274(6) Uani 1 1 d .
H66 H 0.453586 0.734091 0.168757 0.033 Uiso 1 1 calc R
C7 C 0.2573(2) 0.79669(12) 0.08366(11) 0.0206(5) Uani 1 1 d .
C18 C 0.0915(3) 0.91072(14) 0.24816(13) 0.0281(7) Uani 1 1 d .
H18 H 0.097636 0.910764 0.209783 0.034 Uiso 1 1 calc R
C5 C 0.3119(3) 0.90404(14) 0.08708(13) 0.0284(7) Uani 1 1 d .
H5 H 0.312753 0.906561 0.048647 0.034 Uiso 1 1 calc R
C43 C 0.4079(3) 0.57686(14) 0.24070(13) 0.0270(7) Uani 1 1 d .
H43 H 0.401830 0.576612 0.202306 0.032 Uiso 1 1 calc R
C26 C 0.5719(3) 0.86380(16) 0.35846(15) 0.0354(8) Uani 1 1 d .
H26 H 0.634956 0.857975 0.380749 0.042 Uiso 1 1 calc R
C56 C 0.2572(3) 0.60002(13) 0.46981(12) 0.0278(6) Uani 1 1 d .
C22 C 0.1770(3) 0.90054(13) 0.33854(12) 0.0225(6) Uani 1 1 d .
C8 C 0.2515(3) 0.78119(13) 0.02869(11) 0.0248(6) Uani 1 1 d .
H8 H 0.263666 0.806750 -0.001388 0.030 Uiso 1 1 calc R
C30 C 0.2586(3) 0.89076(12) 0.42950(12) 0.0252(6) Uani 1 1 d .
C28 C 0.4939(3) 0.87316(15) 0.26883(14) 0.0313(7) Uani 1 1 d .
H28 H 0.503694 0.873698 0.230641 0.038 Uiso 1 1 calc R
C20 C -0.0188(3) 0.92100(15) 0.32825(14) 0.0320(7) Uani 1 1 d .
H20 H -0.089104 0.927729 0.343962 0.038 Uiso 1 1 calc R
C25 C 0.4716(3) 0.87139(15) 0.38102(14) 0.0304(7) Uani 1 1 d .
H25 H 0.464978 0.870436 0.419364 0.036 Uiso 1 1 calc R
C2 C 0.3033(3) 0.89545(12) 0.19766(12) 0.0239(6) Uani 1 1 d .
C51 C -0.0709(3) 0.62066(15) 0.34811(14) 0.0312(7) Uani 1 1 d .
H51 H -0.134028 0.626139 0.370255 0.037 Uiso 1 1 calc R
C21 C 0.0711(3) 0.91178(14) 0.36077(13) 0.0283(7) Uani 1 1 d .
H21 H 0.062492 0.912912 0.399015 0.034 Uiso 1 1 calc R
C14 C 0.1738(3) 0.54068(13) 0.16325(13) 0.0281(7) Uani 1 1 d .
H14 H 0.166410 0.504970 0.183550 0.034 Uiso 1 1 calc R
C53 C 0.0062(3) 0.61163(14) 0.25914(13) 0.0263(6) Uani 1 1 d .
H53 H -0.002813 0.610776 0.220896 0.032 Uiso 1 1 calc R
C32 C 0.2972(3) 0.85308(15) 0.59251(14) 0.0329(7) Uani 1 1 d .
H32 H 0.262253 0.812776 0.591856 0.039 Uiso 1 1 calc R
C64 C 0.3470(4) 0.47530(18) 0.53453(16) 0.0434(9) Uani 1 1 d .
H64A H 0.342414 0.479405 0.495043 0.065 Uiso 1 1 calc GR
H64B H 0.334982 0.433600 0.544578 0.065 Uiso 1 1 calc GR
H64C H 0.420091 0.487984 0.546979 0.065 Uiso 1 1 calc GR
C40 C 0.1507(3) 1.02384(17) 0.53275(15) 0.0391(8) Uani 1 1 d .
H40A H 0.163071 1.018335 0.493836 0.059 Uiso 1 1 calc GR
H40B H 0.162322 1.065743 0.542250 0.059 Uiso 1 1 calc GR
H40C H 0.074986 1.012341 0.541713 0.059 Uiso 1 1 calc GR
C3 C 0.3350(3) 0.94881(14) 0.17419(13) 0.0327(8) Uani 1 1 d .
H3 H 0.353773 0.982044 0.196165 0.039 Uiso 1 1 calc R
C57 C 0.4251(3) 0.62024(17) 0.55695(14) 0.0345(8) Uani 1 1 d .
H57 H 0.472439 0.600608 0.529041 0.041 Uiso 1 1 calc R
C19 C -0.0069(3) 0.92051(15) 0.27079(15) 0.0326(8) Uani 1 1 d .
H19 H -0.069499 0.927203 0.248371 0.039 Uiso 1 1 calc R
C58 C 0.4709(4) 0.6017(2) 0.61273(17) 0.0487(10) Uani 1 1 d .
H58A H 0.426928 0.620383 0.641361 0.073 Uiso 1 1 calc GR
H58B H 0.547756 0.614678 0.615966 0.073 Uiso 1 1 calc GR
H58C H 0.467019 0.558330 0.616367 0.073 Uiso 1 1 calc GR
C78 C -0.0429(3) 0.77490(16) 0.40110(15) 0.0366(8) Uani 1 1 d .
H78 H -0.071968 0.778824 0.436638 0.044 Uiso 1 1 calc R
C67 C 0.5784(3) 0.71972(15) 0.22238(13) 0.0304(7) Uani 1 1 d .
H67 H 0.641686 0.716590 0.199973 0.037 Uiso 1 1 calc R
C76 C -0.0702(3) 0.77423(13) 0.30427(13) 0.0254(6) Uani 1 1 d .
C36 C 0.0032(3) 0.90606(18) 0.60668(15) 0.0370(8) Uani 1 1 d .
H36A H 0.035847 0.886153 0.638196 0.055 Uiso 1 1 calc GR
H36B H -0.076146 0.897815 0.605454 0.055 Uiso 1 1 calc GR
H36C H 0.015084 0.949099 0.609557 0.055 Uiso 1 1 calc GR
C70 C 0.6220(3) 0.70441(16) 0.37400(15) 0.0347(8) Uani 1 1 d .
H70 H 0.675433 0.698300 0.401676 0.042 Uiso 1 1 calc R
C27 C 0.5825(3) 0.86458(15) 0.30125(15) 0.0355(8) Uani 1 1 d .
H27 H 0.653044 0.858962 0.285428 0.043 Uiso 1 1 calc R
C39 C 0.3513(3) 1.00350(16) 0.55511(16) 0.0402(9) Uani 1 1 d .
H39A H 0.399537 0.983869 0.581555 0.060 Uiso 1 1 calc GR
H39B H 0.357675 1.046777 0.559067 0.060 Uiso 1 1 calc GR
H39C H 0.373295 0.991949 0.518386 0.060 Uiso 1 1 calc GR
C37 C 0.0390(3) 0.81547(18) 0.54949(16) 0.0404(9) Uani 1 1 d .
H37A H 0.073975 0.801159 0.516173 0.061 Uiso 1 1 calc GR
H37B H -0.040222 0.807126 0.548072 0.061 Uiso 1 1 calc GR
H37C H 0.071678 0.795120 0.580787 0.061 Uiso 1 1 calc GR
C63 C 0.2583(3) 0.51439(15) 0.56116(13) 0.0367(8) Uani 1 1 d .
H63 H 0.266255 0.510293 0.601337 0.044 Uiso 1 1 calc R
C59 C 0.4380(3) 0.68783(18) 0.54911(16) 0.0430(9) Uani 1 1 d .
H59A H 0.407439 0.699310 0.513815 0.064 Uiso 1 1 calc GR
H59B H 0.516301 0.698416 0.550583 0.064 Uiso 1 1 calc GR
H59C H 0.398347 0.708809 0.577930 0.064 Uiso 1 1 calc GR
C71 C 0.5128(3) 0.71239(17) 0.38800(14) 0.0341(8) Uani 1 1 d .
H71 H 0.492531 0.711307 0.425149 0.041 Uiso 1 1 calc R
C60 C 0.1758(4) 0.64729(18) 0.57626(16) 0.0432(9) Uani 1 1 d .
H60 H 0.209993 0.687792 0.575777 0.052 Uiso 1 1 calc R
C77 C -0.1135(3) 0.78027(16) 0.35719(15) 0.0333(8) Uani 1 1 d .
H77 H -0.189734 0.787890 0.362506 0.040 Uiso 1 1 calc R
C34 C 0.2989(4) 0.87342(19) 0.65219(15) 0.0464(10) Uani 1 1 d .
H34A H 0.337772 0.911528 0.655080 0.070 Uiso 1 1 calc GR
H34B H 0.336839 0.843485 0.674299 0.070 Uiso 1 1 calc GR
H34C H 0.223049 0.878158 0.665128 0.070 Uiso 1 1 calc GR
C74 C -0.0270(3) 0.76691(14) 0.21669(13) 0.0287(7) Uani 1 1 d .
H74 H -0.033044 0.766055 0.178303 0.034 Uiso 1 1 calc R
C69 C 0.6549(3) 0.70514(15) 0.32058(14) 0.0313(7) Uani 1 1 d .
H69 H 0.730025 0.699069 0.311329 0.038 Uiso 1 1 calc R
C65 C 0.1433(4) 0.49219(17) 0.54551(16) 0.0432(9) Uani 1 1 d .
H65A H 0.087901 0.512648 0.567546 0.065 Uiso 1 1 calc GR
H65B H 0.138687 0.449201 0.551881 0.065 Uiso 1 1 calc GR
H65C H 0.129724 0.500503 0.507081 0.065 Uiso 1 1 calc GR
C68 C 0.5757(3) 0.71499(14) 0.28010(13) 0.0271(7) Uani 1 1 d .
C79 C 0.0690(3) 0.76396(16) 0.39487(14) 0.0346(8) Uani 1 1 d .
H79 H 0.114995 0.760444 0.425931 0.042 Uiso 1 1 calc R
C75 C -0.1138(3) 0.77623(15) 0.25051(14) 0.0294(7) Uani 1 1 d .
H75 H -0.188484 0.782751 0.240362 0.035 Uiso 1 1 calc R
C72 C 0.4317(3) 0.72201(15) 0.34882(14) 0.0292(7) Uani 1 1 d .
H72 H 0.356788 0.727599 0.358799 0.035 Uiso 1 1 calc R
C33 C 0.4135(3) 0.84547(19) 0.5716(2) 0.0508(11) Uani 1 1 d .
H33A H 0.411007 0.830625 0.534233 0.076 Uiso 1 1 calc GR
H33B H 0.453112 0.816934 0.594475 0.076 Uiso 1 1 calc GR
H33C H 0.451598 0.883927 0.572413 0.076 Uiso 1 1 calc GR
C80 C 0.1135(3) 0.75821(15) 0.34420(14) 0.0288(7) Uani 1 1 d .
H80 H 0.190117 0.751010 0.339824 0.035 Uiso 1 1 calc R
C61 C 0.0674(4) 0.6524(2) 0.5447(2) 0.0594(13) Uani 1 1 d .
H61A H 0.082371 0.667104 0.508062 0.089 Uiso 1 1 calc GR
H61B H 0.018008 0.680106 0.563355 0.089 Uiso 1 1 calc GR
H61C H 0.032362 0.613115 0.542452 0.089 Uiso 1 1 calc GR
C62 C 0.1576(5) 0.6315(2) 0.63612(19) 0.0707(16) Uani 1 1 d .
H62A H 0.126414 0.591390 0.638795 0.106 Uiso 1 1 calc GR
H62B H 0.106535 0.660230 0.652327 0.106 Uiso 1 1 calc GR
H62C H 0.228237 0.632902 0.655448 0.106 Uiso 1 1 calc GR

loop_
_atom_site_aniso_label
_atom_site_aniso_U_11
_atom_site_aniso_U_22
_atom_site_aniso_U_33
_atom_site_aniso_U_23
_atom_site_aniso_U_13
_atom_site_aniso_U_12
Y1 0.02490(11) 0.01790(10) 0.01352(9) 0.00019(8) 0.00148(10) 0.00049(9)
Si2 0.0326(4) 0.0320(4) 0.0176(4) -0.0012(3) 0.0013(3) 0.0017(4)
Si1 0.0266(4) 0.0281(4) 0.0175(3) -0.0003(3) -0.0006(3) 0.0005(3)
N5 0.0258(14) 0.0246(13) 0.0218(12) -0.0011(10) -0.0052(10) 0.0000(11)
N4 0.0222(13) 0.0238(13) 0.0266(14) -0.0009(10) 0.0100(11) 0.0008(10)
N3 0.0227(12) 0.0181(11) 0.0179(11) 0.0023(9) -0.0011(9) 0.0027(9)
N1 0.0272(12) 0.0192(11) 0.0176(11) -0.0002(8) 0.0043(10) 0.0008(10)
N2 0.0276(12) 0.0187(10) 0.0126(9) 0.0014(8) 0.0011(10) 0.0007(10)
C9 0.0345(16) 0.0257(13) 0.0136(12) -0.0025(10) 0.0006(12) 0.0012(13)
C73 0.0274(15) 0.0195(13) 0.0262(14) -0.0002(12) -0.0017(14) -0.0007(10)
C41 0.0274(16) 0.0153(12) 0.0195(13) 0.0019(10) -0.0023(12) -0.0014(11)
C42 0.0286(16) 0.0157(13) 0.0223(14) 0.0029(11) 0.0005(12) -0.0002(11)
C29 0.0340(16) 0.0158(12) 0.0264(15) -0.0064(12) 0.0059(14) -0.0028(11)
C48 0.0285(15) 0.0177(12) 0.0214(13) 0.0037(10) 0.0007(13) -0.0011(12)
C50 0.0295(16) 0.0254(15) 0.0236(15) 0.0035(12) 0.0034(12) 0.0003(13)
C11 0.0215(14) 0.0230(14) 0.0155(12) -0.0003(10) 0.0001(10) 0.0042(11)
C15 0.0244(14) 0.0214(14) 0.0206(14) 0.0027(11) 0.0020(11) 0.0012(11)
C31 0.0278(16) 0.0268(14) 0.0265(14) -0.0028(11) 0.0017(13) -0.0043(13)
C44 0.0298(17) 0.0292(17) 0.0350(18) 0.0035(13) 0.0041(14) 0.0036(14)
C24 0.0327(17) 0.0163(13) 0.0242(15) -0.0031(11) 0.0039(12) -0.0024(12)
C4 0.051(2) 0.0162(14) 0.0311(16) 0.0050(12) 0.0138(15) -0.0007(14)
C23 0.0326(16) 0.0171(12) 0.0229(14) -0.0047(10) 0.0059(13) -0.0057(12)
C81 0.0284(14) 0.0176(12) 0.0246(14) -0.0007(12) 0.0007(13) -0.0019(10)
C47 0.0295(16) 0.0186(14) 0.0233(15) 0.0049(11) -0.0021(13) -0.0015(12)
C16 0.0367(18) 0.0147(13) 0.0209(14) -0.0038(10) 0.0054(12) -0.0032(12)
C38 0.0449(19) 0.0279(14) 0.0216(13) -0.0026(11) 0.0006(14) 0.0048(15)
C6 0.0277(15) 0.0209(13) 0.0195(13) 0.0001(10) 0.0018(12) 0.0037(12)
C55 0.0276(16) 0.0217(12) 0.0233(14) 0.0036(10) -0.0004(12) -0.0005(12)
C46 0.0323(17) 0.0266(16) 0.0237(15) 0.0039(12) -0.0039(13) -0.0001(13)
C13 0.0361(17) 0.0191(14) 0.0246(15) -0.0068(11) -0.0037(13) 0.0023(12)
C12 0.0274(16) 0.0226(14) 0.0218(14) -0.0047(11) -0.0012(12) 0.0028(12)
C45 0.0253(16) 0.0291(17) 0.0382(18) 0.0059(14) -0.0024(14) 0.0018(14)
C49 0.0283(16) 0.0164(13) 0.0208(14) 0.0033(11) -0.0003(12) -0.0024(11)
C52 0.0304(16) 0.0355(16) 0.0293(16) 0.0035(14) -0.0040(15) 0.0039(13)
C35 0.0274(17) 0.047(2) 0.0249(16) 0.0030(14) 0.0016(13) 0.0046(15)
C54 0.0294(15) 0.0129(12) 0.0222(14) 0.0023(10) -0.0025(11) -0.0005(11)
C10 0.0197(14) 0.0216(13) 0.0166(12) -0.0009(10) 0.0013(11) 0.0024(11)
C17 0.0329(16) 0.0129(12) 0.0262(15) -0.0038(11) 0.0043(12) -0.0009(11)
C66 0.0305(15) 0.0264(14) 0.0253(14) -0.0012(14) -0.0004(14) -0.0012(12)
C7 0.0240(15) 0.0210(12) 0.0168(12) 0.0014(9) 0.0005(11) 0.0026(11)
C18 0.0400(19) 0.0204(14) 0.0238(15) -0.0039(12) -0.0012(14) -0.0002(13)
C5 0.0398(19) 0.0228(14) 0.0228(14) 0.0039(12) 0.0085(13) 0.0037(13)
C43 0.0317(17) 0.0219(15) 0.0275(15) 0.0026(12) 0.0024(13) -0.0013(13)
C26 0.0336(19) 0.0356(18) 0.0371(18) -0.0115(15) -0.0028(15) 0.0029(15)
C56 0.0308(17) 0.0287(14) 0.0238(14) 0.0004(11) 0.0017(13) 0.0012(13)
C22 0.0298(16) 0.0164(13) 0.0214(14) -0.0035(11) 0.0058(13) -0.0029(12)
C8 0.0303(17) 0.0271(13) 0.0170(12) 0.0040(10) 0.0021(12) 0.0012(13)
C30 0.0286(16) 0.0211(12) 0.0260(14) -0.0020(10) 0.0038(12) -0.0036(12)
C28 0.0383(19) 0.0247(16) 0.0310(16) -0.0087(13) 0.0088(14) -0.0033(14)
C20 0.0335(18) 0.0279(17) 0.0345(18) -0.0049(14) 0.0053(15) 0.0029(14)
C25 0.0346(18) 0.0261(16) 0.0304(16) -0.0057(13) 0.0036(14) -0.0008(13)
C2 0.0291(15) 0.0198(13) 0.0229(14) -0.0035(11) 0.0079(12) 0.0004(11)
C51 0.0300(18) 0.0344(17) 0.0293(16) 0.0021(13) 0.0035(14) 0.0032(14)
C21 0.0355(18) 0.0243(15) 0.0252(15) -0.0040(12) 0.0066(13) -0.0014(13)
C14 0.0404(18) 0.0176(13) 0.0263(15) 0.0030(11) -0.0014(14) 0.0018(13)
C53 0.0298(17) 0.0260(15) 0.0230(15) 0.0019(12) -0.0043(12) 0.0028(13)
C32 0.0300(18) 0.0303(16) 0.0384(18) 0.0049(14) -0.0066(14) -0.0031(13)
C64 0.052(2) 0.037(2) 0.041(2) -0.0011(16) -0.0105(18) 0.0084(17)
C40 0.046(2) 0.0354(19) 0.0357(19) 0.0077(15) 0.0035(16) 0.0090(16)
C3 0.050(2) 0.0187(14) 0.0294(16) -0.0046(12) 0.0107(15) -0.0044(14)
C57 0.0353(19) 0.043(2) 0.0251(16) -0.0027(14) -0.0050(14) 0.0005(16)
C19 0.0364(19) 0.0268(17) 0.0345(18) -0.0019(13) -0.0045(15) 0.0000(14)
C58 0.054(3) 0.050(2) 0.042(2) 0.0011(18) -0.021(2) -0.005(2)
C78 0.048(2) 0.0335(18) 0.0280(17) -0.0052(14) 0.0061(15) -0.0098(16)
C67 0.0343(18) 0.0285(16) 0.0285(16) -0.0025(12) 0.0077(13) -0.0015(14)
C76 0.0236(15) 0.0230(14) 0.0297(16) -0.0042(12) 0.0042(12) -0.0008(11)
C36 0.0327(19) 0.047(2) 0.0316(18) 0.0003(15) 0.0090(15) 0.0025(16)
C70 0.0307(18) 0.0387(19) 0.0345(18) 0.0035(15) -0.0096(14) -0.0057(15)
C27 0.0306(17) 0.0349(17) 0.041(2) -0.0112(15) 0.0073(15) -0.0013(13)
C39 0.052(2) 0.0271(17) 0.042(2) 0.0011(15) -0.0111(18) -0.0073(16)
C37 0.0310(19) 0.053(2) 0.0371(19) -0.0135(17) 0.0019(16) -0.0120(16)
C63 0.055(2) 0.0338(16) 0.0210(14) 0.0029(12) -0.0002(15) -0.0014(17)
C59 0.043(2) 0.050(2) 0.0366(19) 0.0054(17) -0.0029(17) -0.0132(18)
C71 0.0367(19) 0.0384(19) 0.0270(17) 0.0027(14) 0.0009(14) -0.0032(15)
C60 0.047(2) 0.040(2) 0.043(2) -0.0066(16) 0.0150(18) -0.0017(17)
C77 0.0301(18) 0.0334(17) 0.0363(18) -0.0059(14) 0.0089(14) -0.0052(14)
C34 0.055(3) 0.048(2) 0.0361(19) 0.0117(16) -0.0203(18) -0.0065(18)
C74 0.0380(18) 0.0276(15) 0.0206(15) -0.0014(12) -0.0013(13) -0.0013(13)
C69 0.0226(15) 0.0339(17) 0.0373(17) -0.0012(14) -0.0015(13) 0.0000(13)
C65 0.056(2) 0.0365(19) 0.037(2) 0.0003(16) 0.0126(18) -0.0117(18)
C68 0.0267(16) 0.0238(14) 0.0308(16) -0.0003(12) -0.0035(12) -0.0011(12)
C79 0.042(2) 0.0347(18) 0.0268(17) 0.0002(14) -0.0039(15) -0.0075(16)
C75 0.0238(16) 0.0297(16) 0.0346(17) -0.0018(14) -0.0031(13) 0.0041(13)
C72 0.0268(16) 0.0285(16) 0.0322(17) 0.0003(13) 0.0019(13) -0.0015(13)
C33 0.034(2) 0.042(2) 0.077(3) 0.016(2) -0.003(2) 0.0048(17)
C80 0.0283(17) 0.0294(16) 0.0288(16) 0.0005(13) 0.0004(14) -0.0014(13)
C61 0.035(2) 0.050(3) 0.094(4) -0.013(3) 0.015(2) 0.0043(19)
C62 0.100(4) 0.068(3) 0.044(2) -0.013(2) 0.042(3) 0.005(3)

loop_
_atom_type_symbol
_atom_type_description
_atom_type_scat_dispersion_real
_atom_type_scat_dispersion_imag
_atom_type_scat_source
C C 0.0181 0.0091 'International Tables Vol C Tables 4.2.6.8 and 6.1.1.4'
H H 0.0000 0.0000 'International Tables Vol C Tables 4.2.6.8 and 6.1.1.4'
N N 0.0311 0.0180 'International Tables Vol C Tables 4.2.6.8 and 6.1.1.4'
Si Si 0.2541 0.3302 'International Tables Vol C Tables 4.2.6.8 and 6.1.1.4'
Y Y -0.2670 2.0244 'International Tables Vol C Tables 4.2.6.8 and 6.1.1.4'

loop_
_geom_angle_atom_site_label_1
_geom_angle_atom_site_label_2
_geom_angle_atom_site_label_3
_geom_angle
N5 Y1 N4 127.67(10)
N5 Y1 N3 102.27(9)
N5 Y1 N1 96.53(9)
N5 Y1 N2 117.89(10)
N4 Y1 N3 99.70(9)
N4 Y1 N1 102.84(9)
N4 Y1 N2 114.42(10)
N3 Y1 N1 131.97(7)
N2 Y1 N3 65.76(8)
N2 Y1 N1 66.34(8)
C56 Si2 C57 106.69(16)
C56 Si2 C63 105.31(14)
C56 Si2 C60 107.35(17)
C63 Si2 C57 111.39(18)
C60 Si2 C57 111.35(18)
C60 Si2 C63 114.19(18)
C31 Si1 C38 105.95(14)
C31 Si1 C35 105.38(15)
C31 Si1 C32 109.69(16)
C35 Si1 C38 111.62(17)
C32 Si1 C38 112.06(16)
C32 Si1 C35 111.75(16)
C73 N5 Y1 152.2(2)
C66 N5 Y1 103.4(2)
C66 N5 C73 104.3(3)
C81 N4 Y1 129.7(2)
C81 N4 C74 104.8(3)
C74 N4 Y1 125.5(2)
C11 N3 Y1 117.35(18)
C15 N3 Y1 124.47(19)
C15 N3 C11 118.2(2)
C6 N1 Y1 116.69(18)
C2 N1 Y1 124.71(18)
C2 N1 C6 118.5(2)
C10 N2 Y1 126.64(17)
C10 N2 C7 107.6(2)
C7 N2 Y1 125.77(18)
C10 C9 H9 127.0
C10 C9 C8 106.1(2)
C8 C9 H9 127.0
N5 C73 C68 110.2(3)
C72 C73 N5 129.3(3)
C72 C73 C68 120.5(3)
C42 C41 C15 119.7(3)
C54 C41 C42 121.6(3)
C54 C41 C15 118.6(3)
C41 C42 C47 119.6(3)
C41 C42 C43 122.3(3)
C43 C42 C47 118.1(3)
C16 C29 C24 119.5(3)
C16 C29 C28 123.1(3)
C28 C29 C24 117.4(3)
C47 C48 C55 118.6(3)
C47 C48 C49 121.4(3)
C49 C48 C55 120.0(3)
C49 C50 H50 119.2
C51 C50 H50 119.2
C51 C50 C49 121.5(3)
N3 C11 C12 121.6(3)
N3 C11 C10 114.4(2)
C12 C11 C10 124.0(3)
N3 C15 C41 116.4(3)
N3 C15 C14 122.4(3)
C14 C15 C41 121.2(3)
C30 C31 Si1 173.7(3)
C45 C44 H44 119.5
C43 C44 H44 119.5
C43 C44 C45 121.0(3)
C23 C24 C29 118.7(3)
C23 C24 C25 122.7(3)
C25 C24 C29 118.6(3)
C5 C4 H4 120.2
C5 C4 C3 119.6(3)
C3 C4 H4 120.2
C24 C23 C22 121.6(3)
C24 C23 C30 119.6(3)
C22 C23 C30 118.7(3)
N4 C81 C76 110.9(3)
N4 C81 C80 128.1(3)
C76 C81 C80 121.0(3)
C48 C47 C42 118.7(3)
C48 C47 C46 122.5(3)
C46 C47 C42 118.8(3)
C29 C16 C2 120.4(3)
C17 C16 C29 122.1(3)
C17 C16 C2 117.4(3)
Si1 C38 H38 107.4
C40 C38 Si1 110.5(3)
C40 C38 H38 107.4
C39 C38 Si1 112.5(2)
C39 C38 H38 107.4
C39 C38 C40 111.5(3)
N1 C6 C7 115.1(2)
N1 C6 C5 121.5(3)
C5 C6 C7 123.4(3)
C56 C55 C48 178.5(3)
C47 C46 H46 119.5
C45 C46 C47 121.0(3)
C45 C46 H46 119.5
C12 C13 H13 120.6
C12 C13 C14 118.8(3)
C14 C13 H13 120.6
C11 C12 H12 120.2
C13 C12 C11 119.7(3)
C13 C12 H12 120.2
C44 C45 H45 119.9
C46 C45 C44 120.2(3)
C46 C45 H45 119.9
C48 C49 C50 122.5(3)
C48 C49 C54 119.6(3)
C50 C49 C54 117.8(3)
C51 C52 H52 120.0
C53 C52 H52 120.0
C53 C52 C51 120.0(3)
Si1 C35 H35 107.1
C36 C35 Si1 113.2(3)
C36 C35 H35 107.1
C36 C35 C37 110.3(3)
C37 C35 Si1 111.8(2)
C37 C35 H35 107.1
C41 C54 C49 119.0(3)
C41 C54 C53 122.6(3)
C53 C54 C49 118.4(3)
N2 C10 C9 110.1(2)
N2 C10 C11 115.7(2)
C9 C10 C11 134.1(3)
C16 C17 C18 123.1(3)
C16 C17 C22 118.6(3)
C18 C17 C22 118.3(3)
N5 C66 H66 123.5
C67 C66 N5 113.1(3)
C67 C66 H66 123.5
N2 C7 C6 116.0(2)
N2 C7 C8 109.7(2)
C8 C7 C6 134.3(3)
C17 C18 H18 119.2
C19 C18 C17 121.6(3)
C19 C18 H18 119.2
C4 C5 C6 119.1(3)
C4 C5 H5 120.5
C6 C5 H5 120.5
C42 C43 H43 119.6
C44 C43 C42 120.8(3)
C44 C43 H43 119.6
C25 C26 H26 120.2
C25 C26 C27 119.5(4)
C27 C26 H26 120.2
C55 C56 Si2 176.5(3)
C23 C22 C17 119.5(3)
C23 C22 C21 122.4(3)
C21 C22 C17 118.1(3)
C9 C8 H8 126.7
C7 C8 C9 106.5(2)
C7 C8 H8 126.7
C31 C30 C23 176.4(4)
C29 C28 H28 119.2
C27 C28 C29 121.5(3)
C27 C28 H28 119.2
C21 C20 H20 120.0
C21 C20 C19 120.0(3)
C19 C20 H20 120.0
C24 C25 H25 119.1
C26 C25 C24 121.8(3)
C26 C25 H25 119.1
N1 C2 C16 117.7(2)
N1 C2 C3 122.1(3)
C3 C2 C16 120.1(3)
C50 C51 C52 120.5(3)
C50 C51 H51 119.8
C52 C51 H51 119.8
C22 C21 H21 119.3
C20 C21 C22 121.4(3)
C20 C21 H21 119.3
C15 C14 C13 119.4(3)
C15 C14 H14 120.3
C13 C14 H14 120.3
C52 C53 C54 121.8(3)
C52 C53 H53 119.1
C54 C53 H53 119.1
Si1 C32 H32 106.7
C34 C32 Si1 111.5(3)
C34 C32 H32 106.7
C33 C32 Si1 114.1(3)
C33 C32 H32 106.7
C33 C32 C34 110.5(3)
H64A C64 H64B 109.5
H64A C64 H64C 109.5
H64B C64 H64C 109.5
C63 C64 H64A 109.5
C63 C64 H64B 109.5
C63 C64 H64C 109.5
C38 C40 H40A 109.5
C38 C40 H40B 109.5
C38 C40 H40C 109.5
H40A C40 H40B 109.5
H40A C40 H40C 109.5
H40B C40 H40C 109.5
C4 C3 C2 119.0(3)
C4 C3 H3 120.5
C2 C3 H3 120.5
Si2 C57 H57 106.9
C58 C57 Si2 114.5(3)
C58 C57 H57 106.9
C59 C57 Si2 111.3(3)
C59 C57 H57 106.9
C59 C57 C58 110.0(3)
C18 C19 C20 120.6(4)
C18 C19 H19 119.7
C20 C19 H19 119.7
C57 C58 H58A 109.5
C57 C58 H58B 109.5
C57 C58 H58C 109.5
H58A C58 H58B 109.5
H58A C58 H58C 109.5
H58B C58 H58C 109.5
C77 C78 H78 118.9
C77 C78 C79 122.1(3)
C79 C78 H78 118.9
C66 C67 H67 126.5
C66 C67 C68 107.0(3)
C68 C67 H67 126.5
C81 C76 C77 118.6(3)
C81 C76 C75 105.6(3)
C77 C76 C75 135.8(3)
C35 C36 H36A 109.5
C35 C36 H36B 109.5
C35 C36 H36C 109.5
H36A C36 H36B 109.5
H36A C36 H36C 109.5
H36B C36 H36C 109.5
C71 C70 H70 119.4
C69 C70 H70 119.4
C69 C70 C71 121.1(3)
C26 C27 H27 119.4
C28 C27 C26 121.2(3)
C28 C27 H27 119.4
C38 C39 H39A 109.5
C38 C39 H39B 109.5
C38 C39 H39C 109.5
H39A C39 H39B 109.5
H39A C39 H39C 109.5
H39B C39 H39C 109.5
C35 C37 H37A 109.5
C35 C37 H37B 109.5
C35 C37 H37C 109.5
H37A C37 H37B 109.5
H37A C37 H37C 109.5
H37B C37 H37C 109.5
Si2 C63 H63 107.8
C64 C63 Si2 111.2(3)
C64 C63 H63 107.8
C65 C63 Si2 112.0(3)
C65 C63 C64 110.1(3)
C65 C63 H63 107.8
C57 C59 H59A 109.5
C57 C59 H59B 109.5
C57 C59 H59C 109.5
H59A C59 H59B 109.5
H59A C59 H59C 109.5
H59B C59 H59C 109.5
C70 C71 H71 119.3
C70 C71 C72 121.5(3)
C72 C71 H71 119.3
Si2 C60 H60 106.4
C61 C60 Si2 113.2(3)
C61 C60 H60 106.4
C61 C60 C62 112.4(4)
C62 C60 Si2 111.5(3)
C62 C60 H60 106.4
C78 C77 C76 118.9(3)
C78 C77 H77 120.5
C76 C77 H77 120.5
C32 C34 H34A 109.5
C32 C34 H34B 109.5
C32 C34 H34C 109.5
H34A C34 H34B 109.5
H34A C34 H34C 109.5
H34B C34 H34C 109.5
N4 C74 H74 123.8
C75 C74 N4 112.5(3)
C75 C74 H74 123.8
C70 C69 H69 120.5
C70 C69 C68 119.0(3)
C68 C69 H69 120.5
C63 C65 H65A 109.5
C63 C65 H65B 109.5
C63 C65 H65C 109.5
H65A C65 H65B 109.5
H65A C65 H65C 109.5
H65B C65 H65C 109.5
C73 C68 C67 105.4(3)
C69 C68 C73 119.8(3)
C69 C68 C67 134.8(3)
C78 C79 H79 119.8
C80 C79 C78 120.3(3)
C80 C79 H79 119.8
C76 C75 H75 126.9
C74 C75 C76 106.2(3)
C74 C75 H75 126.9
C73 C72 H72 121.0
C71 C72 C73 118.1(3)
C71 C72 H72 121.0
C32 C33 H33A 109.5
C32 C33 H33B 109.5
C32 C33 H33C 109.5
H33A C33 H33B 109.5
H33A C33 H33C 109.5
H33B C33 H33C 109.5
C81 C80 H80 120.5
C79 C80 C81 119.0(3)
C79 C80 H80 120.5
C60 C61 H61A 109.5
C60 C61 H61B 109.5
C60 C61 H61C 109.5
H61A C61 H61B 109.5
H61A C61 H61C 109.5
H61B C61 H61C 109.5
C60 C62 H62A 109.5
C60 C62 H62B 109.5
C60 C62 H62C 109.5
H62A C62 H62B 109.5
H62A C62 H62C 109.5
H62B C62 H62C 109.5

loop_
_geom_bond_atom_site_label_1
_geom_bond_atom_site_label_2
_geom_bond_distance
Y1 N5 2.238(3)
Y1 N4 2.245(3)
Y1 N3 2.516(2)
Y1 N1 2.518(2)
Y1 N2 2.260(2)
Si2 C56 1.838(3)
Si2 C57 1.893(4)
Si2 C63 1.889(3)
Si2 C60 1.888(4)
Si1 C31 1.842(3)
Si1 C38 1.894(3)
Si1 C35 1.889(4)
Si1 C32 1.885(3)
N5 C73 1.400(4)
N5 C66 1.386(4)
N4 C81 1.374(4)
N4 C74 1.385(4)
N3 C11 1.368(3)
N3 C15 1.354(4)
N1 C6 1.362(3)
N1 C2 1.354(4)
N2 C10 1.356(3)
N2 C7 1.359(3)
C9 H9 0.9500
C9 C10 1.400(4)
C9 C8 1.404(4)
C73 C68 1.418(4)
C73 C72 1.395(5)
C41 C42 1.409(4)
C41 C15 1.499(4)
C41 C54 1.396(4)
C42 C47 1.441(4)
C42 C43 1.420(5)
C29 C24 1.445(4)
C29 C16 1.405(5)
C29 C28 1.423(5)
C48 C47 1.407(5)
C48 C55 1.437(4)
C48 C49 1.407(5)
C50 H50 0.9500
C50 C49 1.423(4)
C50 C51 1.355(5)
C11 C12 1.393(4)
C11 C10 1.449(4)
C15 C14 1.378(4)
C31 C30 1.201(4)
C44 H44 0.9500
C44 C45 1.415(5)
C44 C43 1.364(5)
C24 C23 1.400(5)
C24 C25 1.425(5)
C4 H4 0.9500
C4 C5 1.381(5)
C4 C3 1.382(5)
C23 C22 1.417(5)
C23 C30 1.442(4)
C81 C76 1.408(4)
C81 C80 1.419(5)
C47 C46 1.428(5)
C16 C17 1.401(5)
C16 C2 1.501(4)
C38 H38 1.0000
C38 C40 1.542(5)
C38 C39 1.525(6)
C6 C7 1.448(4)
C6 C5 1.394(4)
C55 C56 1.218(4)
C46 H46 0.9500
C46 C45 1.350(5)
C13 H13 0.9500
C13 C12 1.377(4)
C13 C14 1.398(4)
C12 H12 0.9500
C45 H45 0.9500
C49 C54 1.440(4)
C52 H52 0.9500
C52 C51 1.428(5)
C52 C53 1.339(5)
C35 H35 1.0000
C35 C36 1.530(5)
C35 C37 1.535(5)
C54 C53 1.430(4)
C17 C18 1.434(5)
C17 C22 1.440(4)
C66 H66 0.9500
C66 C67 1.349(5)
C7 C8 1.402(4)
C18 H18 0.9500
C18 C19 1.337(5)
C5 H5 0.9500
C43 H43 0.9500
C26 H26 0.9500
C26 C25 1.350(5)
C26 C27 1.418(5)
C22 C21 1.421(5)
C8 H8 0.9500
C28 H28 0.9500
C28 C27 1.351(5)
C20 H20 0.9500
C20 C21 1.368(5)
C20 C19 1.425(5)
C25 H25 0.9500
C2 C3 1.386(4)
C51 H51 0.9500
C21 H21 0.9500
C14 H14 0.9500
C53 H53 0.9500
C32 H32 1.0000
C32 C34 1.542(5)
C32 C33 1.512(6)
C64 H64A 0.9800
C64 H64B 0.9800
C64 H64C 0.9800
C64 C63 1.537(5)
C40 H40A 0.9800
C40 H40B 0.9800
C40 H40C 0.9800
C3 H3 0.9500
C57 H57 1.0000
C57 C58 1.540(5)
C57 C59 1.538(5)
C19 H19 0.9500
C58 H58A 0.9800
C58 H58B 0.9800
C58 H58C 0.9800
C78 H78 0.9500
C78 C77 1.385(5)
C78 C79 1.388(6)
C67 H67 0.9500
C67 C68 1.429(5)
C76 C77 1.415(5)
C76 C75 1.428(5)
C36 H36A 0.9800
C36 H36B 0.9800
C36 H36C 0.9800
C70 H70 0.9500
C70 C71 1.381(5)
C70 C69 1.378(5)
C27 H27 0.9500
C39 H39A 0.9800
C39 H39B 0.9800
C39 H39C 0.9800
C37 H37A 0.9800
C37 H37B 0.9800
C37 H37C 0.9800
C63 H63 1.0000
C63 C65 1.530(6)
C59 H59A 0.9800
C59 H59B 0.9800
C59 H59C 0.9800
C71 H71 0.9500
C71 C72 1.395(5)
C60 H60 1.0000
C60 C61 1.531(7)
C60 C62 1.535(6)
C77 H77 0.9500
C34 H34A 0.9800
C34 H34B 0.9800
C34 H34C 0.9800
C74 H74 0.9500
C74 C75 1.362(5)
C69 H69 0.9500
C69 C68 1.402(5)
C65 H65A 0.9800
C65 H65B 0.9800
C65 H65C 0.9800
C79 H79 0.9500
C79 C80 1.369(5)
C75 H75 0.9500
C72 H72 0.9500
C33 H33A 0.9800
C33 H33B 0.9800
C33 H33C 0.9800
C80 H80 0.9500
C61 H61A 0.9800
C61 H61B 0.9800
C61 H61C 0.9800
C62 H62A 0.9800
C62 H62B 0.9800
C62 H62C 0.9800

loop_
_twin_individual_id
_twin_individual_mass_fraction_refined
1 0.5946(8)
2 0.4054(8)
